data_7159646
loop_
_publ_author_name
'Kami&#x144;ska, Karolina'
'Iwan, Dominika'
'Trojnar, Jakub'
'Daszkiewicz, Marek'
'Rode, Joanna E.'
'Wojaczy&#x144;ski, Jacek'
'Wojaczy&#x144;ska, El&#x17c;bieta'

_publ_section_title
;
 Rearrangement of thiazolidine derivatives - a synthesis of a chiral fused
 oxathiane-&#x3b3;-lactam bicyclic system.
;
_journal_issue 46
_journal_name_full 'Organic &amp; biomolecular chemistry'
_journal_page_first 9182
_journal_page_last 9191
_journal_paper_doi 10.1039/d3ob01454a
_journal_volume 21
_journal_year 2023
_chemical_absolute_configuration syn
_chemical_formula_moiety 'C14 H23 N O5 S'
_chemical_formula_sum 'C14 H23 N O5 S'
_chemical_formula_weight 317.39
_space_group_crystal_system monoclinic
_space_group_IT_number 4
_space_group_name_Hall 'P 2yb'
_space_group_name_H-M_alt 'P 1 21 1'
_atom_sites_solution_hydrogens geom
_audit_block_doi 10.5517/ccdc.csd.cc2f3rr2
_audit_creation_method SHELXL-2018/3
_audit_update_record
;
2023-01-25 deposited with the CCDC.	2023-11-06 downloaded from the CCDC.
;
_cell_angle_alpha 90
_cell_angle_beta 105.076(3)
_cell_angle_gamma 90
_cell_formula_units_Z 2
_cell_length_a 10.0040(3)
_cell_length_b 6.04477(15)
_cell_length_c 14.4466(4)
_cell_measurement_reflns_used 11288
_cell_measurement_temperature 295(2)
_cell_measurement_theta_max 27.9440
_cell_measurement_theta_min 3.6370
_cell_volume 843.54(4)
_computing_cell_refinement 'CrysAlisPro 1.171.41.93a (Rigaku OD, 2020)'
_computing_data_collection 'CrysAlisPro 1.171.39.46 (Rigaku OD, 2018)'
_computing_data_reduction 'CrysAlisPro 1.171.41.93a (Rigaku OD, 2020)'
_computing_structure_refinement 'SHELXL-2018/3 (Sheldrick, 2018)'
_computing_structure_solution 'SHELXS-2018/3 (Sheldrick, 2018)'
_diffrn_ambient_temperature 295(2)
_diffrn_detector_area_resol_mean 10.6249
_diffrn_measured_fraction_theta_full 0.998
_diffrn_measured_fraction_theta_max 0.997
_diffrn_measurement_device_type 'Xcalibur, Atlas'
_diffrn_measurement_method '\w scans'
_diffrn_radiation_type MoK\a
_diffrn_radiation_wavelength 0.71073
_diffrn_reflns_av_R_equivalents 0.0187
_diffrn_reflns_av_unetI/netI 0.0119
_diffrn_reflns_Laue_measured_fraction_full 0.998
_diffrn_reflns_Laue_measured_fraction_max 0.997
_diffrn_reflns_limit_h_max 13
_diffrn_reflns_limit_h_min -13
_diffrn_reflns_limit_k_max 7
_diffrn_reflns_limit_k_min -7
_diffrn_reflns_limit_l_max 18
_diffrn_reflns_limit_l_min -18
_diffrn_reflns_number 22584
_diffrn_reflns_point_group_measured_fraction_full 0.999
_diffrn_reflns_point_group_measured_fraction_max 0.983
_diffrn_reflns_theta_full 25.242
_diffrn_reflns_theta_max 27.872
_diffrn_reflns_theta_min 2.860
_diffrn_source 'fine-focus sealed X-ray tube'
_exptl_absorpt_coefficient_mu 0.211
_exptl_absorpt_correction_T_max 0.978
_exptl_absorpt_correction_T_min 0.912
_exptl_absorpt_correction_type gaussian
_exptl_absorpt_process_details
;
CrysAlisPro 1.171.41.93a (Rigaku Oxford Diffraction, 2020)
Numerical absorption correction based on gaussian integration over
a multifaceted crystal model
Empirical absorption correction using spherical harmonics,
implemented in SCALE3 ABSPACK scaling algorithm.
;
_exptl_crystal_colour colourless
_exptl_crystal_density_diffrn 1.250
_exptl_crystal_description prism
_exptl_crystal_F_000 340
_exptl_crystal_size_max 0.598
_exptl_crystal_size_mid 0.261
_exptl_crystal_size_min 0.117
_refine_diff_density_max 0.157
_refine_diff_density_min -0.117
_refine_diff_density_rms 0.027
_refine_ls_abs_structure_details
;
 Flack x determined using 1360 quotients [(I+)-(I-)]/[(I+)+(I-)]
 (Parsons, Flack and Wagner, Acta Cryst. B69 (2013) 249-259).
;
_refine_ls_abs_structure_Flack -0.007(16)
_refine_ls_extinction_method none
_refine_ls_goodness_of_fit_ref 1.020
_refine_ls_hydrogen_treatment constr
_refine_ls_matrix_type full
_refine_ls_number_parameters 206
_refine_ls_number_reflns 3942
_refine_ls_number_restraints 1
_refine_ls_restrained_S_all 1.020
_refine_ls_R_factor_all 0.0421
_refine_ls_R_factor_gt 0.0350
_refine_ls_shift/su_max <0.001
_refine_ls_shift/su_mean <0.001
_refine_ls_structure_factor_coef Fsqd
_refine_ls_weighting_details 'w=1/[\s^2^(Fo^2^)+(0.0527P)^2^+0.0784P] where P=(Fo^2^+2Fc^2^)/3'
_refine_ls_weighting_scheme calc
_refine_ls_wR_factor_gt 0.0908
_refine_ls_wR_factor_ref 0.0963
_reflns_Friedel_coverage 0.802
_reflns_Friedel_fraction_full 1.000
_reflns_Friedel_fraction_max 0.965
_reflns_number_gt 3443
_reflns_number_total 3942
_reflns_threshold_expression 'I > 2\s(I)'
_cod_data_source_file d3ob01454a2.cif
_cod_data_source_block EWKK21-004
_cod_depositor_comments 'Adding full bibliography for 7159641--7159650.cif.'
_cod_original_sg_symbol_H-M 'P 21'
_cod_database_code 7159646
_shelx_shelxl_version_number 2018/3
_shelx_space_group_comment
;
The symmetry employed for this shelxl refinement is uniquely defined
by the following loop, which should always be used as a source of
symmetry information in preference to the above space-group names.
They are only intended as comments.
;
_oxdiff_exptl_absorpt_empirical_full_min 0.938
_oxdiff_exptl_absorpt_empirical_full_max 1.060
_oxdiff_exptl_absorpt_empirical_details
;
Empirical correction (ABSPACK) includes:
- Absorption correction using spherical harmonics
- Frame scaling
;

loop_
_space_group_symop_operation_xyz
'x, y, z'
'-x, y+1/2, -z'

loop_
_atom_site_label
_atom_site_type_symbol
_atom_site_fract_x
_atom_site_fract_y
_atom_site_fract_z
_atom_site_U_iso_or_equiv
_atom_site_adp_type
_atom_site_occupancy
_atom_site_site_symmetry_order
_atom_site_calc_flag
_atom_site_refinement_flags_posn
_atom_site_refinement_flags_adp
_atom_site_refinement_flags_occupancy
_atom_site_disorder_assembly
_atom_site_disorder_group
S1A S 0.08445(19) 0.3908(3) 0.4309(2) 0.0951(7) Uani 0.775(7) 1 d . . P A 1
C1A C 0.1049(3) 0.1021(6) 0.40252(17) 0.0775(8) Uani 0.775(7) 1 d . . P A 1
H1AA H 0.168225 0.026707 0.455405 0.093 Uiso 0.775(7) 1 calc R U P A 1
H1AB H 0.016666 0.025480 0.386808 0.093 Uiso 0.775(7) 1 calc R U P A 1
C3A C 0.2429(3) 0.4595(5) 0.4037(2) 0.0717(7) Uani 0.775(7) 1 d . . P A 1
H3AA H 0.239723 0.609998 0.379991 0.086 Uiso 0.775(7) 1 calc R U P A 1
H3AB H 0.319496 0.447041 0.460643 0.086 Uiso 0.775(7) 1 calc R U P A 1
S1B S 0.1534(10) 0.3157(10) 0.4817(6) 0.089(3) Uani 0.225(7) 1 d . . P A 2
C1B C 0.1049(3) 0.1021(6) 0.40252(17) 0.0775(8) Uani 0.225(7) 1 d . . P A 2
H1BA H 0.134725 -0.036042 0.435642 0.093 Uiso 0.225(7) 1 calc R U P A 2
H1BB H 0.004674 0.098982 0.380541 0.093 Uiso 0.225(7) 1 calc R U P A 2
C3B C 0.2429(3) 0.4595(5) 0.4037(2) 0.0717(7) Uani 0.225(7) 1 d . . P A 2
H3BA H 0.189025 0.585987 0.373860 0.086 Uiso 0.225(7) 1 calc R U P A 2
H3BB H 0.332504 0.511746 0.440892 0.086 Uiso 0.225(7) 1 calc R U P A 2
O1 O 0.44025(18) 0.0578(3) 0.41390(12) 0.0676(5) Uani 1 1 d . . . . .
O2 O 0.4531(3) 0.3769(3) 0.13610(13) 0.0899(7) Uani 1 1 d . . . . .
O3 O 0.45843(19) 0.0321(3) 0.18769(10) 0.0607(4) Uani 1 1 d . . . . .
O4 O 0.12982(18) 0.0853(3) 0.16071(11) 0.0671(5) Uani 1 1 d . . . . .
O5 O -0.00666(17) -0.1004(3) 0.23761(10) 0.0640(4) Uani 1 1 d . . . . .
N1 N 0.1610(2) 0.1166(4) 0.32046(12) 0.0586(5) Uani 1 1 d . . . . .
C2 C 0.2615(2) 0.2948(4) 0.32620(14) 0.0481(4) Uani 1 1 d . . . . .
H2 H 0.244498 0.370207 0.264174 0.058 Uiso 1 1 calc R U . A 1
C4 C 0.4087(2) 0.2014(3) 0.35403(13) 0.0448(4) Uani 1 1 d . . . . .
C5 C 0.5141(2) 0.3070(3) 0.30685(14) 0.0476(4) Uani 1 1 d . . . . .
C6 C 0.5132(3) 0.5591(4) 0.31947(19) 0.0655(6) Uani 1 1 d . . . . .
H6A H 0.582552 0.624384 0.292993 0.098 Uiso 1 1 calc R U . . .
H6B H 0.532583 0.594224 0.386462 0.098 Uiso 1 1 calc R U . . .
H6C H 0.423849 0.616378 0.286855 0.098 Uiso 1 1 calc R U . . .
C7 C 0.4706(2) 0.2478(3) 0.19988(14) 0.0481(4) Uani 1 1 d . . . . .
C8 C 0.6591(2) 0.2120(5) 0.35078(19) 0.0664(6) Uani 1 1 d . . . . .
H8A H 0.656295 0.053721 0.344905 0.100 Uiso 1 1 calc R U . . .
H8B H 0.688898 0.251881 0.417301 0.100 Uiso 1 1 calc R U . . .
H8C H 0.722831 0.270825 0.317593 0.100 Uiso 1 1 calc R U . . .
C9 C 0.4139(3) -0.0474(5) 0.09032(17) 0.0710(7) Uani 1 1 d . . . . .
H9A H 0.320886 0.001159 0.061973 0.106 Uiso 1 1 calc R U . . .
H9B H 0.417099 -0.206081 0.090143 0.106 Uiso 1 1 calc R U . . .
H9C H 0.474142 0.009970 0.054066 0.106 Uiso 1 1 calc R U . . .
C10 C 0.0954(2) 0.0379(4) 0.23207(13) 0.0485(4) Uani 1 1 d . . . . .
C11 C -0.0995(2) -0.1952(4) 0.14987(16) 0.0581(5) Uani 1 1 d . . . . .
C12 C -0.0186(3) -0.3353(6) 0.0976(2) 0.0855(9) Uani 1 1 d . . . . .
H12A H -0.080746 -0.400724 0.042316 0.128 Uiso 1 1 calc R U . . .
H12B H 0.028915 -0.449896 0.139370 0.128 Uiso 1 1 calc R U . . .
H12C H 0.047591 -0.244659 0.077581 0.128 Uiso 1 1 calc R U . . .
C13 C -0.1980(4) -0.3309(7) 0.1904(2) 0.0986(12) Uani 1 1 d . . . . .
H13A H -0.267007 -0.396501 0.138808 0.148 Uiso 1 1 calc R U . . .
H13B H -0.241977 -0.237077 0.227254 0.148 Uiso 1 1 calc R U . . .
H13C H -0.147427 -0.445383 0.230802 0.148 Uiso 1 1 calc R U . . .
C14 C -0.1768(3) -0.0112(6) 0.0883(2) 0.0859(9) Uani 1 1 d . . . . .
H14A H -0.112347 0.082593 0.068070 0.129 Uiso 1 1 calc R U . . .
H14B H -0.226406 0.074053 0.124640 0.129 Uiso 1 1 calc R U . . .
H14C H -0.241037 -0.072899 0.033128 0.129 Uiso 1 1 calc R U . . .

loop_
_atom_site_aniso_label
_atom_site_aniso_U_11
_atom_site_aniso_U_22
_atom_site_aniso_U_33
_atom_site_aniso_U_23
_atom_site_aniso_U_13
_atom_site_aniso_U_12
S1A 0.0720(8) 0.1302(11) 0.0935(14) -0.0338(10) 0.0399(9) 0.0038(8)
C1A 0.0874(17) 0.105(2) 0.0442(11) -0.0093(13) 0.0243(11) -0.0311(16)
C3A 0.0714(15) 0.0647(14) 0.0820(16) -0.0224(13) 0.0250(12) -0.0006(12)
S1B 0.113(5) 0.092(3) 0.077(4) -0.032(3) 0.052(4) -0.020(3)
C1B 0.0874(17) 0.105(2) 0.0442(11) -0.0093(13) 0.0243(11) -0.0311(16)
C3B 0.0714(15) 0.0647(14) 0.0820(16) -0.0224(13) 0.0250(12) -0.0006(12)
O1 0.0748(10) 0.0638(10) 0.0690(10) 0.0264(8) 0.0273(8) 0.0086(8)
O2 0.152(2) 0.0615(10) 0.0532(9) 0.0152(9) 0.0216(11) -0.0094(12)
O3 0.0841(11) 0.0467(8) 0.0463(8) 0.0012(7) 0.0079(7) 0.0042(8)
O4 0.0763(10) 0.0830(12) 0.0484(8) -0.0126(8) 0.0276(7) -0.0320(9)
O5 0.0674(9) 0.0805(11) 0.0471(8) -0.0089(8) 0.0203(7) -0.0341(9)
N1 0.0605(10) 0.0740(12) 0.0432(8) -0.0071(8) 0.0167(7) -0.0245(9)
C2 0.0524(10) 0.0481(10) 0.0426(9) -0.0014(8) 0.0102(8) -0.0093(9)
C4 0.0575(11) 0.0381(9) 0.0390(9) -0.0014(7) 0.0131(8) -0.0057(8)
C5 0.0534(10) 0.0439(10) 0.0456(10) 0.0021(8) 0.0129(8) -0.0066(8)
C6 0.0823(16) 0.0458(12) 0.0728(15) -0.0016(11) 0.0283(12) -0.0182(11)
C7 0.0523(10) 0.0457(11) 0.0475(10) 0.0076(8) 0.0150(8) 0.0001(8)
C8 0.0539(12) 0.0792(16) 0.0620(13) 0.0082(12) 0.0074(10) -0.0050(11)
C9 0.0870(17) 0.0682(15) 0.0519(12) -0.0087(11) 0.0075(11) 0.0050(13)
C10 0.0508(10) 0.0526(10) 0.0449(10) -0.0050(9) 0.0175(8) -0.0095(9)
C11 0.0565(12) 0.0644(13) 0.0531(11) -0.0102(10) 0.0139(9) -0.0208(10)
C12 0.0808(18) 0.0790(19) 0.097(2) -0.0334(17) 0.0228(16) -0.0085(15)
C13 0.092(2) 0.118(3) 0.0886(19) -0.010(2) 0.0277(17) -0.063(2)
C14 0.0692(16) 0.087(2) 0.0925(19) -0.0043(17) 0.0049(14) -0.0118(15)

loop_
_atom_type_symbol
_atom_type_description
_atom_type_scat_dispersion_real
_atom_type_scat_dispersion_imag
_atom_type_scat_source
C C 0.0033 0.0016 'International Tables Vol C Tables 4.2.6.8 and 6.1.1.4'
H H 0.0000 0.0000 'International Tables Vol C Tables 4.2.6.8 and 6.1.1.4'
N N 0.0061 0.0033 'International Tables Vol C Tables 4.2.6.8 and 6.1.1.4'
O O 0.0106 0.0060 'International Tables Vol C Tables 4.2.6.8 and 6.1.1.4'
S S 0.1246 0.1234 'International Tables Vol C Tables 4.2.6.8 and 6.1.1.4'

loop_
_geom_angle_atom_site_label_1
_geom_angle_atom_site_label_2
_geom_angle_atom_site_label_3
_geom_angle
_geom_angle_site_symmetry_1
_geom_angle_site_symmetry_3
_geom_angle_publ_flag
C3A S1A C1A 90.87(14) . . ?
N1 C1A S1A 102.6(2) . . ?
N1 C1A H1AA 111.2 . . ?
S1A C1A H1AA 111.2 . . ?
N1 C1A H1AB 111.2 . . ?
S1A C1A H1AB 111.2 . . ?
H1AA C1A H1AB 109.2 . . ?
C2 C3A S1A 106.96(18) . . ?
C2 C3A H3AA 110.3 . . ?
S1A C3A H3AA 110.3 . . ?
C2 C3A H3AB 110.3 . . ?
S1A C3A H3AB 110.3 . . ?
H3AA C3A H3AB 108.6 . . ?
C1B S1B C3B 92.6(2) . . ?
N1 C1B S1B 113.6(2) . . ?
N1 C1B H1BA 108.8 . . ?
S1B C1B H1BA 108.8 . . ?
N1 C1B H1BB 108.8 . . ?
S1B C1B H1BB 108.8 . . ?
H1BA C1B H1BB 107.7 . . ?
C2 C3B S1B 108.1(2) . . ?
C2 C3B H3BA 110.1 . . ?
S1B C3B H3BA 110.1 . . ?
C2 C3B H3BB 110.1 . . ?
S1B C3B H3BB 110.1 . . ?
H3BA C3B H3BB 108.4 . . ?
C7 O3 C9 117.02(18) . . ?
C10 O5 C11 120.66(16) . . ?
C10 N1 C1A 123.70(18) . . ?
C10 N1 C1B 123.70(18) . . ?
C10 N1 C2 117.89(17) . . ?
C1A N1 C2 114.09(19) . . ?
C1B N1 C2 114.09(19) . . ?
N1 C2 C4 110.12(18) . . ?
N1 C2 C3B 107.78(18) . . ?
C4 C2 C3B 109.64(17) . . ?
N1 C2 C3A 107.78(18) . . ?
C4 C2 C3A 109.64(17) . . ?
N1 C2 H2 109.8 . . ?
C4 C2 H2 109.8 . . ?
C3A C2 H2 109.8 . . ?
O1 C4 C2 120.48(19) . . ?
O1 C4 C5 122.4(2) . . ?
C2 C4 C5 117.07(16) . . ?
C7 C5 C6 110.00(18) . . ?
C7 C5 C4 107.59(16) . . ?
C6 C5 C4 109.51(19) . . ?
C7 C5 C8 108.60(19) . . ?
C6 C5 C8 110.9(2) . . ?
C4 C5 C8 110.17(18) . . ?
C5 C6 H6A 109.5 . . ?
C5 C6 H6B 109.5 . . ?
H6A C6 H6B 109.5 . . ?
C5 C6 H6C 109.5 . . ?
H6A C6 H6C 109.5 . . ?
H6B C6 H6C 109.5 . . ?
O2 C7 O3 123.9(2) . . ?
O2 C7 C5 125.1(2) . . ?
O3 C7 C5 110.95(16) . . ?
C5 C8 H8A 109.5 . . ?
C5 C8 H8B 109.5 . . ?
H8A C8 H8B 109.5 . . ?
C5 C8 H8C 109.5 . . ?
H8A C8 H8C 109.5 . . ?
H8B C8 H8C 109.5 . . ?
O3 C9 H9A 109.5 . . ?
O3 C9 H9B 109.5 . . ?
H9A C9 H9B 109.5 . . ?
O3 C9 H9C 109.5 . . ?
H9A C9 H9C 109.5 . . ?
H9B C9 H9C 109.5 . . ?
O4 C10 O5 126.36(18) . . ?
O4 C10 N1 123.03(18) . . ?
O5 C10 N1 110.58(16) . . ?
O5 C11 C12 110.5(2) . . ?
O5 C11 C14 109.3(2) . . ?
C12 C11 C14 112.4(3) . . ?
O5 C11 C13 101.87(19) . . ?
C12 C11 C13 112.3(3) . . ?
C14 C11 C13 110.0(3) . . ?
C11 C12 H12A 109.5 . . ?
C11 C12 H12B 109.5 . . ?
H12A C12 H12B 109.5 . . ?
C11 C12 H12C 109.5 . . ?
H12A C12 H12C 109.5 . . ?
H12B C12 H12C 109.5 . . ?
C11 C13 H13A 109.5 . . ?
C11 C13 H13B 109.5 . . ?
H13A C13 H13B 109.5 . . ?
C11 C13 H13C 109.5 . . ?
H13A C13 H13C 109.5 . . ?
H13B C13 H13C 109.5 . . ?
C11 C14 H14A 109.5 . . ?
C11 C14 H14B 109.5 . . ?
H14A C14 H14B 109.5 . . ?
C11 C14 H14C 109.5 . . ?
H14A C14 H14C 109.5 . . ?
H14B C14 H14C 109.5 . . ?

loop_
_geom_bond_atom_site_label_1
_geom_bond_atom_site_label_2
_geom_bond_distance
_geom_bond_site_symmetry_2
_geom_bond_publ_flag
S1A C3A 1.779(3) . ?
S1A C1A 1.816(4) . ?
C1A N1 1.440(3) . ?
C1A H1AA 0.9700 . ?
C1A H1AB 0.9700 . ?
C3A C2 1.545(3) . ?
C3A H3AA 0.9700 . ?
C3A H3AB 0.9700 . ?
S1B C1B 1.710(5) . ?
S1B C3B 1.831(5) . ?
C1B N1 1.440(3) . ?
C1B H1BA 0.9700 . ?
C1B H1BB 0.9700 . ?
C3B C2 1.545(3) . ?
C3B H3BA 0.9700 . ?
C3B H3BB 0.9700 . ?
O1 C4 1.208(2) . ?
O2 C7 1.185(3) . ?
O3 C7 1.317(3) . ?
O3 C9 1.443(3) . ?
O4 C10 1.203(2) . ?
O5 C10 1.338(2) . ?
O5 C11 1.478(3) . ?
N1 C10 1.361(3) . ?
N1 C2 1.461(3) . ?
C2 C4 1.530(3) . ?
C2 H2 0.9800 . ?
C4 C5 1.535(3) . ?
C5 C7 1.535(3) . ?
C5 C6 1.535(3) . ?
C5 C8 1.536(3) . ?
C6 H6A 0.9600 . ?
C6 H6B 0.9600 . ?
C6 H6C 0.9600 . ?
C8 H8A 0.9600 . ?
C8 H8B 0.9600 . ?
C8 H8C 0.9600 . ?
C9 H9A 0.9600 . ?
C9 H9B 0.9600 . ?
C9 H9C 0.9600 . ?
C11 C12 1.503(4) . ?
C11 C14 1.506(4) . ?
C11 C13 1.512(4) . ?
C12 H12A 0.9600 . ?
C12 H12B 0.9600 . ?
C12 H12C 0.9600 . ?
C13 H13A 0.9600 . ?
C13 H13B 0.9600 . ?
C13 H13C 0.9600 . ?
C14 H14A 0.9600 . ?
C14 H14B 0.9600 . ?
C14 H14C 0.9600 . ?

loop_
_geom_hbond_atom_site_label_D
_geom_hbond_atom_site_label_H
_geom_hbond_atom_site_label_A
_geom_hbond_distance_DH
_geom_hbond_distance_HA
_geom_hbond_distance_DA
_geom_hbond_angle_DHA
_geom_hbond_site_symmetry_A
_geom_hbond_publ_flag
C9 H9B O2 0.96 2.61 3.545(4) 165.4 1_545 yes
C3A^a H3AB^a O1 0.97 2.69 3.605(3) 157.2 2_656 yes
C3B^b H3BB^b O1 0.97 2.68 3.605(3) 160.3 2_656 yes

loop_
_geom_torsion_atom_site_label_1
_geom_torsion_atom_site_label_2
_geom_torsion_atom_site_label_3
_geom_torsion_atom_site_label_4
_geom_torsion
_geom_torsion_site_symmetry_1
_geom_torsion_site_symmetry_2
_geom_torsion_site_symmetry_3
_geom_torsion_site_symmetry_4
_geom_torsion_publ_flag
C3A S1A C1A N1 -38.9(2) . . . . ?
C1A S1A C3A C2 29.9(2) . . . . ?
C3B S1B C1B N1 4.9(6) . . . . ?
C1B S1B C3B C2 -14.5(6) . . . . ?
S1A C1A N1 C10 -117.2(2) . . . . ?
S1A C1A N1 C2 38.8(3) . . . . ?
S1B C1B N1 C10 -149.0(5) . . . . ?
S1B C1B N1 C2 7.1(5) . . . . ?
C10 N1 C2 C4 -100.6(2) . . . . ?
C1A N1 C2 C4 101.8(2) . . . . ?
C1B N1 C2 C4 101.8(2) . . . . ?
C10 N1 C2 C3B 139.8(2) . . . . ?
C1B N1 C2 C3B -17.8(3) . . . . ?
C10 N1 C2 C3A 139.8(2) . . . . ?
C1A N1 C2 C3A -17.8(3) . . . . ?
S1B C3B C2 N1 20.2(5) . . . . ?
S1B C3B C2 C4 -99.7(4) . . . . ?
S1A C3A C2 N1 -12.8(3) . . . . ?
S1A C3A C2 C4 -132.6(2) . . . . ?
N1 C2 C4 O1 -40.4(3) . . . . ?
C3B C2 C4 O1 78.0(3) . . . . ?
C3A C2 C4 O1 78.0(3) . . . . ?
N1 C2 C4 C5 142.88(17) . . . . ?
C3B C2 C4 C5 -98.7(2) . . . . ?
C3A C2 C4 C5 -98.7(2) . . . . ?
O1 C4 C5 C7 115.3(2) . . . . ?
C2 C4 C5 C7 -68.0(2) . . . . ?
O1 C4 C5 C6 -125.1(2) . . . . ?
C2 C4 C5 C6 51.5(2) . . . . ?
O1 C4 C5 C8 -2.9(3) . . . . ?
C2 C4 C5 C8 173.76(18) . . . . ?
C9 O3 C7 O2 -3.4(4) . . . . ?
C9 O3 C7 C5 178.21(19) . . . . ?
C6 C5 C7 O2 7.4(3) . . . . ?
C4 C5 C7 O2 126.7(3) . . . . ?
C8 C5 C7 O2 -114.1(3) . . . . ?
C6 C5 C7 O3 -174.2(2) . . . . ?
C4 C5 C7 O3 -55.0(2) . . . . ?
C8 C5 C7 O3 64.2(2) . . . . ?
C11 O5 C10 O4 -6.2(4) . . . . ?
C11 O5 C10 N1 175.7(2) . . . . ?
C1A N1 C10 O4 166.0(3) . . . . ?
C1B N1 C10 O4 166.0(3) . . . . ?
C2 N1 C10 O4 10.8(4) . . . . ?
C1A N1 C10 O5 -15.8(3) . . . . ?
C1B N1 C10 O5 -15.8(3) . . . . ?
C2 N1 C10 O5 -171.0(2) . . . . ?
C10 O5 C11 C12 62.2(3) . . . . ?
C10 O5 C11 C14 -61.9(3) . . . . ?
C10 O5 C11 C13 -178.3(3) . . . . ?
